data_4063279
loop_
_publ_author_name
'Mar\'ia Garc\'ia-Castro'
'Avelino Mart\'in'
'Miguel Mena'
'Carlos Y\'elamos'

_publ_section_title
;
 Group 13 and 14 Alkyl Derivatives of the Imido-Nitrido Metalloligand
 [{Ti(\h5-C5Me5)(\m-NH)}3(\m3-N)]
;
_journal_name_full Organometallics
_journal_page_first 408
_journal_page_last 416
_journal_paper_doi 10.1021/om060895+
_journal_volume 26
_journal_year 2007
_chemical_compound_source 'synthesis as described'
_chemical_formula_moiety 'C51 H69 In1 N4 Ti3'
_chemical_formula_sum 'C51 H69 In N4 Ti3'
_chemical_formula_weight 996.62
_chemical_name_systematic
;
 ?
;
_space_group_IT_number 14
_symmetry_cell_setting monoclinic
_symmetry_space_group_name_Hall '-P 2yn'
_symmetry_space_group_name_H-M 'P 1 21/n 1'
_atom_sites_solution_hydrogens geom
_atom_sites_solution_primary direct
_atom_sites_solution_secondary difmap
_audit_conform_dict_location ftp://ftp.iucr.org/pub/cif_core.dic
_audit_conform_dict_name cif_core.dic
_audit_conform_dict_version 2.2
_audit_creation_date 2004-06-24T13:54:58-00:00
_audit_creation_method 'WinGX routine CIF_UPDATE'
_cell_angle_alpha 90
_cell_angle_beta 91.442(11)
_cell_angle_gamma 90
_cell_formula_units_Z 4
_cell_length_a 11.8410(17)
_cell_length_b 17.0019(15)
_cell_length_c 24.252(3)
_cell_measurement_reflns_used 0
_cell_measurement_temperature 100(2)
_cell_measurement_theta_max 0
_cell_measurement_theta_min 0
_cell_measurement_wavelength 0.71073
_cell_volume 4880.9(10)
_computing_cell_refinement 'Dirax/lsq (Duisenberg & Schreurs, 1989-2000)'
_computing_data_collection 'Collect (Nonius BV, 1997-2000)'
_computing_data_reduction 'EvalCCD (Duisenberg & Schreurs 1990-2000)'
_computing_molecular_graphics 'Ortep-3 for Windows (Farrugia, 1997)'
_computing_publication_material 'WinGX publication routines (Farrugia, 1999)'
_computing_structure_refinement 'SHELXL-97 (Sheldrick, 1997)'
_computing_structure_solution 'SHELXS-97 (Sheldrick, 1997)'
_diffrn_ambient_temperature 100(2)
_diffrn_detector 'CCD plate'
_diffrn_measured_fraction_theta_full 0.993
_diffrn_measured_fraction_theta_max 0.993
_diffrn_measurement_device '95mm CCD camera on \k-goniostat'
_diffrn_measurement_device_type KappaCCD
_diffrn_measurement_method 'CCD rotation images, thick slices'
_diffrn_orient_matrix_type X=UH
_diffrn_orient_matrix_UB_11 0.01
_diffrn_orient_matrix_UB_12 0
_diffrn_orient_matrix_UB_13 0
_diffrn_orient_matrix_UB_21 0
_diffrn_orient_matrix_UB_22 0.01
_diffrn_orient_matrix_UB_23 0
_diffrn_orient_matrix_UB_31 0
_diffrn_orient_matrix_UB_32 0
_diffrn_orient_matrix_UB_33 0.01
_diffrn_radiation_monochromator graphite
_diffrn_radiation_probe x-ray
_diffrn_radiation_type MoK\a
_diffrn_radiation_wavelength 0.71073
_diffrn_reflns_av_R_equivalents 0.0737
_diffrn_reflns_av_unetI/netI 0.0628
_diffrn_reflns_limit_h_max 15
_diffrn_reflns_limit_h_min -15
_diffrn_reflns_limit_k_max 22
_diffrn_reflns_limit_k_min -22
_diffrn_reflns_limit_l_max 31
_diffrn_reflns_limit_l_min -31
_diffrn_reflns_number 38873
_diffrn_reflns_reduction_process
;
 Scaled and merged with SORTAV
 R.H. Blessing, (1987) Cryst. Rev. 1, 3-58
 R.H. Blessing, (1989) J. Appl. Cryst. 22, 396-397
;
_diffrn_reflns_theta_full 27.5
_diffrn_reflns_theta_max 27.5
_diffrn_reflns_theta_min 5.02
_diffrn_source 'Enraf Nonius FR590'
_exptl_absorpt_coefficient_mu 0.977
_exptl_absorpt_correction_T_max 1.276
_exptl_absorpt_correction_T_min 0.829
_exptl_absorpt_correction_type multi-scan
_exptl_absorpt_process_details
;
 R.H. Blessing, Acta Cryst. (1995), A51, 33-38
;
_exptl_crystal_colour red
_exptl_crystal_density_diffrn 1.356
_exptl_crystal_density_method 'not measured'
_exptl_crystal_description prism
_exptl_crystal_F_000 2072
_exptl_crystal_size_max 0.519
_exptl_crystal_size_mid 0.328
_exptl_crystal_size_min 0.328
_refine_diff_density_max 0.802
_refine_diff_density_min -0.582
_refine_diff_density_rms 0.091
_refine_ls_extinction_method none
_refine_ls_goodness_of_fit_ref 0.944
_refine_ls_hydrogen_treatment mixed
_refine_ls_matrix_type full
_refine_ls_number_parameters 583
_refine_ls_number_reflns 11138
_refine_ls_number_restraints 0
_refine_ls_restrained_S_all 0.944
_refine_ls_R_factor_all 0.0715
_refine_ls_R_factor_gt 0.0398
_refine_ls_shift/su_max 0.009
_refine_ls_shift/su_mean 0
_refine_ls_structure_factor_coef Fsqd
_refine_ls_weighting_details 'calc w=1/[\s^2^(Fo^2^)+(0.0367P)^2^+6.4115P] where P=(Fo^2^+2Fc^2^)/3'
_refine_ls_weighting_scheme calc
_refine_ls_wR_factor_gt 0.0787
_refine_ls_wR_factor_ref 0.0902
_reflns_number_gt 8070
_reflns_number_total 11138
_reflns_threshold_expression >2sigma(I)
_cod_original_sg_symbol_H-M 'P 21/n'
_cod_database_code 4063279

loop_
_symmetry_equiv_pos_as_xyz
'x, y, z'
'-x+1/2, y+1/2, -z+1/2'
'-x, -y, -z'
'x-1/2, -y-1/2, z-1/2'

loop_
_atom_site_label
_atom_site_type_symbol
_atom_site_fract_x
_atom_site_fract_y
_atom_site_fract_z
_atom_site_U_iso_or_equiv
_atom_site_adp_type
_atom_site_occupancy
_atom_site_symmetry_multiplicity
_atom_site_calc_flag
_atom_site_refinement_flags
C11 C -0.1703(3) 0.66058(18) 0.26761(17) 0.0329(9) Uani 1 1 d .
C12 C -0.1623(3) 0.6630(2) 0.32621(18) 0.0427(11) Uani 1 1 d .
C13 C -0.0646(3) 0.62102(19) 0.34332(14) 0.0324(8) Uani 1 1 d .
C14 C -0.0126(3) 0.59306(16) 0.29602(12) 0.0192(6) Uani 1 1 d .
C15 C -0.0768(3) 0.61708(17) 0.24973(12) 0.0184(6) Uani 1 1 d .
C16 C -0.2630(4) 0.6922(2) 0.2301(3) 0.078(2) Uani 1 1 d .
H16A H -0.3085 0.6485 0.2155 0.118 Uiso 1 1 calc R
H16B H -0.2296 0.721 0.1995 0.118 Uiso 1 1 calc R
H16C H -0.3111 0.7278 0.251 0.118 Uiso 1 1 calc R
C17 C -0.2451(4) 0.7013(3) 0.3647(3) 0.093(2) Uani 1 1 d .
H17A H -0.2929 0.7385 0.3439 0.139 Uiso 1 1 calc R
H17B H -0.2034 0.7294 0.394 0.139 Uiso 1 1 calc R
H17C H -0.2926 0.6608 0.3811 0.139 Uiso 1 1 calc R
C18 C -0.0241(5) 0.6041(3) 0.40180(16) 0.0711(17) Uani 1 1 d .
H18A H -0.0559 0.5541 0.414 0.107 Uiso 1 1 calc R
H18B H -0.0487 0.6465 0.4262 0.107 Uiso 1 1 calc R
H18C H 0.0586 0.6009 0.4031 0.107 Uiso 1 1 calc R
C19 C 0.0921(3) 0.54207(19) 0.29460(17) 0.0358(9) Uani 1 1 d .
H19A H 0.0702 0.4865 0.2959 0.054 Uiso 1 1 calc R
H19B H 0.1416 0.5544 0.3264 0.054 Uiso 1 1 calc R
H19C H 0.1324 0.5523 0.2605 0.054 Uiso 1 1 calc R
C20 C -0.0553(4) 0.5979(2) 0.19029(14) 0.0424(10) Uani 1 1 d .
H20A H 0.0191 0.5732 0.1875 0.064 Uiso 1 1 calc R
H20B H -0.0575 0.6464 0.1684 0.064 Uiso 1 1 calc R
H20C H -0.1136 0.5616 0.1763 0.064 Uiso 1 1 calc R
C21 C -0.1671(2) 0.97022(17) 0.32778(12) 0.0195(6) Uani 1 1 d .
C22 C -0.1973(2) 0.95743(17) 0.27106(13) 0.0193(6) Uani 1 1 d .
C23 C -0.1196(2) 0.99912(17) 0.23867(12) 0.0180(6) Uani 1 1 d .
C24 C -0.0411(2) 1.03768(16) 0.27464(12) 0.0182(6) Uani 1 1 d .
C25 C -0.0713(3) 1.01987(17) 0.32969(12) 0.0192(6) Uani 1 1 d .
C26 C -0.2282(3) 0.9399(2) 0.37706(13) 0.0284(7) Uani 1 1 d .
H26A H -0.1731 0.9231 0.4055 0.043 Uiso 1 1 calc R
H26B H -0.2757 0.8951 0.366 0.043 Uiso 1 1 calc R
H26C H -0.2757 0.9817 0.3918 0.043 Uiso 1 1 calc R
C27 C -0.2975(3) 0.9131(2) 0.24825(15) 0.0304(8) Uani 1 1 d .
H27A H -0.3589 0.9501 0.2396 0.046 Uiso 1 1 calc R
H27B H -0.3226 0.875 0.2756 0.046 Uiso 1 1 calc R
H27C H -0.2764 0.8854 0.2146 0.046 Uiso 1 1 calc R
C28 C -0.1282(3) 1.0060(2) 0.17671(13) 0.0287(8) Uani 1 1 d .
H28A H -0.1182 0.9541 0.1601 0.043 Uiso 1 1 calc R
H28B H -0.0694 1.0417 0.1639 0.043 Uiso 1 1 calc R
H28C H -0.2027 1.0269 0.1659 0.043 Uiso 1 1 calc R
C29 C 0.0531(3) 1.09203(18) 0.25870(15) 0.0292(8) Uani 1 1 d .
H29A H 0.025 1.1462 0.2571 0.044 Uiso 1 1 calc R
H29B H 0.0806 1.0768 0.2224 0.044 Uiso 1 1 calc R
H29C H 0.115 1.0884 0.2862 0.044 Uiso 1 1 calc R
C30 C -0.0156(3) 1.0526(2) 0.38091(14) 0.0309(8) Uani 1 1 d .
H30A H -0.0523 1.1021 0.3908 0.046 Uiso 1 1 calc R
H30B H 0.0645 1.0622 0.3743 0.046 Uiso 1 1 calc R
H30C H -0.0226 1.0148 0.4111 0.046 Uiso 1 1 calc R
C31 C 0.3570(2) 0.85017(18) 0.37118(12) 0.0192(6) Uani 1 1 d .
C32 C 0.2919(2) 0.90706(18) 0.39945(12) 0.0189(6) Uani 1 1 d .
C33 C 0.2239(3) 0.86561(18) 0.43721(12) 0.0199(6) Uani 1 1 d .
C34 C 0.2482(2) 0.78427(18) 0.43278(12) 0.0187(6) Uani 1 1 d .
C35 C 0.3311(2) 0.77498(18) 0.39188(12) 0.0178(6) Uani 1 1 d .
C36 C 0.4430(3) 0.8693(2) 0.32879(13) 0.0285(8) Uani 1 1 d .
H36A H 0.4652 0.821 0.3099 0.043 Uiso 1 1 calc R
H36B H 0.5096 0.893 0.3469 0.043 Uiso 1 1 calc R
H36C H 0.4104 0.9064 0.3019 0.043 Uiso 1 1 calc R
C37 C 0.3035(3) 0.99433(19) 0.39384(14) 0.0289(8) Uani 1 1 d .
H37A H 0.3756 1.0112 0.4108 0.043 Uiso 1 1 calc R
H37B H 0.2412 1.0204 0.4124 0.043 Uiso 1 1 calc R
H37C H 0.3015 1.0086 0.3547 0.043 Uiso 1 1 calc R
C38 C 0.1450(3) 0.9009(2) 0.47858(13) 0.0309(8) Uani 1 1 d .
H38A H 0.1782 0.8953 0.5158 0.046 Uiso 1 1 calc R
H38B H 0.0723 0.8734 0.4765 0.046 Uiso 1 1 calc R
H38C H 0.1334 0.9567 0.4703 0.046 Uiso 1 1 calc R
C39 C 0.2010(3) 0.7199(2) 0.46826(14) 0.0330(8) Uani 1 1 d .
H39A H 0.2409 0.7197 0.5042 0.049 Uiso 1 1 calc R
H39B H 0.2111 0.669 0.4501 0.049 Uiso 1 1 calc R
H39C H 0.1203 0.7293 0.4736 0.049 Uiso 1 1 calc R
C40 C 0.3873(3) 0.69919(19) 0.37669(14) 0.0273(7) Uani 1 1 d .
H40A H 0.4108 0.7018 0.3383 0.041 Uiso 1 1 calc R
H40B H 0.3342 0.6556 0.381 0.041 Uiso 1 1 calc R
H40C H 0.4538 0.6907 0.4009 0.041 Uiso 1 1 calc R
C41 C -0.0638(3) 0.8057(2) 0.09389(13) 0.0243(7) Uani 1 1 d .
C42 C -0.0297(3) 0.74593(19) 0.05280(12) 0.0222(7) Uani 1 1 d .
C43 C -0.0791(3) 0.67072(19) 0.05068(12) 0.0266(7) Uani 1 1 d .
H43 H -0.1398 0.6593 0.0743 0.032 Uiso 1 1 calc R
C44 C -0.0421(3) 0.6128(2) 0.01539(14) 0.0349(9) Uani 1 1 d .
H44 H -0.0769 0.5625 0.0152 0.042 Uiso 1 1 calc R
C45 C 0.0450(3) 0.6281(2) -0.01940(14) 0.0402(10) Uani 1 1 d .
H45 H 0.0713 0.5882 -0.0433 0.048 Uiso 1 1 calc R
C46 C 0.0936(3) 0.7013(3) -0.01931(14) 0.0410(10) Uani 1 1 d .
H46 H 0.1526 0.7123 -0.044 0.049 Uiso 1 1 calc R
C47 C 0.0575(3) 0.7601(2) 0.01682(13) 0.0321(8) Uani 1 1 d .
H47 H 0.093 0.8102 0.0167 0.038 Uiso 1 1 calc R
C51 C 0.1629(3) 0.92783(17) 0.15918(12) 0.0169(6) Uani 1 1 d .
C52 C 0.1930(3) 0.95279(16) 0.10274(11) 0.0174(6) Uani 1 1 d .
C53 C 0.1187(3) 0.99620(19) 0.06887(13) 0.0252(7) Uani 1 1 d .
H53 H 0.0469 1.0104 0.0823 0.03 Uiso 1 1 calc R
C54 C 0.1474(3) 1.0191(2) 0.01587(14) 0.0335(8) Uani 1 1 d .
H54 H 0.0953 1.0489 -0.006 0.04 Uiso 1 1 calc R
C55 C 0.2504(3) 0.9989(2) -0.00505(14) 0.0358(9) Uani 1 1 d .
H55 H 0.2698 1.0144 -0.0412 0.043 Uiso 1 1 calc R
C56 C 0.3256(3) 0.9555(2) 0.02774(13) 0.0319(8) Uani 1 1 d .
H56 H 0.3969 0.9411 0.0137 0.038 Uiso 1 1 calc R
C57 C 0.2977(3) 0.93294(18) 0.08060(12) 0.0228(7) Uani 1 1 d .
H57 H 0.3504 0.9034 0.1023 0.027 Uiso 1 1 calc R
C61 C 0.1876(3) 0.71136(17) 0.15890(13) 0.0178(6) Uani 1 1 d .
C62 C 0.3023(3) 0.73612(17) 0.14292(12) 0.0192(6) Uani 1 1 d .
C63 C 0.3767(3) 0.77328(19) 0.18048(15) 0.0295(8) Uani 1 1 d .
H63 H 0.3532 0.7822 0.2171 0.035 Uiso 1 1 calc R
C64 C 0.4831(3) 0.7972(2) 0.1658(2) 0.0436(10) Uani 1 1 d .
H64 H 0.532 0.8216 0.1923 0.052 Uiso 1 1 calc R
C65 C 0.5186(3) 0.7856(2) 0.1122(2) 0.0536(13) Uani 1 1 d .
H65 H 0.592 0.8016 0.1019 0.064 Uiso 1 1 calc R
C66 C 0.4461(3) 0.7504(2) 0.07389(19) 0.0451(11) Uani 1 1 d .
H66 H 0.4692 0.7434 0.037 0.054 Uiso 1 1 calc R
C67 C 0.3397(3) 0.72540(19) 0.08907(14) 0.0289(8) Uani 1 1 d .
H67 H 0.2915 0.7005 0.0625 0.035 Uiso 1 1 calc R
In1 In 0.071893(16) 0.814134(11) 0.159382(8) 0.01358(6) Uani 1 1 d .
N1 N -0.00103(19) 0.82067(13) 0.34594(9) 0.0143(5) Uani 1 1 d .
N12 N -0.0379(2) 0.81195(14) 0.23606(10) 0.0150(5) Uani 1 1 d .
N13 N 0.1538(2) 0.72899(15) 0.30544(10) 0.0154(5) Uani 1 1 d .
N23 N 0.1432(2) 0.91286(15) 0.29766(10) 0.0155(5) Uani 1 1 d .
Ti1 Ti -0.00528(4) 0.73309(3) 0.29584(2) 0.01437(11) Uani 1 1 d .
Ti2 Ti -0.01573(4) 0.89989(3) 0.29028(2) 0.01278(11) Uani 1 1 d .
Ti3 Ti 0.16232(4) 0.82555(3) 0.34851(2) 0.01320(11) Uani 1 1 d .
H12 H -0.094(3) 0.8095(19) 0.2211(13) 0.019(9) Uiso 1 1 d .
H13 H 0.191(3) 0.694(2) 0.3055(14) 0.023(10) Uiso 1 1 d .
H23 H 0.176(3) 0.950(2) 0.2944(14) 0.023(10) Uiso 1 1 d .
H411 H -0.070(3) 0.857(2) 0.0782(15) 0.041(11) Uiso 1 1 d .
H412 H -0.133(3) 0.791(2) 0.1108(15) 0.035(10) Uiso 1 1 d .
H511 H 0.232(3) 0.921(2) 0.1813(14) 0.033(10) Uiso 1 1 d .
H512 H 0.108(3) 0.9671(19) 0.1746(12) 0.022(8) Uiso 1 1 d .
H611 H 0.184(3) 0.691(2) 0.1968(15) 0.031(9) Uiso 1 1 d .
H612 H 0.158(3) 0.6751(18) 0.1330(13) 0.018(8) Uiso 1 1 d .

loop_
_atom_site_aniso_label
_atom_site_aniso_U_11
_atom_site_aniso_U_22
_atom_site_aniso_U_33
_atom_site_aniso_U_23
_atom_site_aniso_U_13
_atom_site_aniso_U_12
C11 0.0160(16) 0.0095(14) 0.073(3) 0.0038(16) -0.0008(17) -0.0091(13)
C12 0.038(2) 0.0173(17) 0.075(3) -0.0203(18) 0.043(2) -0.0199(16)
C13 0.051(2) 0.0201(17) 0.0270(17) -0.0017(14) 0.0118(16) -0.0204(17)
C14 0.0248(16) 0.0084(13) 0.0242(16) 0.0036(12) 0.0007(13) -0.0038(12)
C15 0.0177(15) 0.0102(14) 0.0271(16) 0.0023(12) -0.0025(12) -0.0043(12)
C16 0.032(2) 0.022(2) 0.179(6) 0.018(3) -0.052(3) -0.0132(18)
C17 0.076(4) 0.041(3) 0.167(6) -0.050(3) 0.097(4) -0.037(3)
C18 0.138(5) 0.052(3) 0.023(2) 0.0041(19) 0.007(2) -0.055(3)
C19 0.033(2) 0.0150(16) 0.059(2) 0.0036(16) -0.0116(18) 0.0012(15)
C20 0.067(3) 0.035(2) 0.0245(18) -0.0003(16) -0.0046(18) -0.029(2)
C21 0.0169(15) 0.0144(15) 0.0274(16) -0.0014(12) 0.0045(12) 0.0053(12)
C22 0.0128(14) 0.0138(14) 0.0311(17) -0.0043(12) -0.0013(12) 0.0051(12)
C23 0.0196(15) 0.0110(14) 0.0235(15) -0.0012(12) 0.0016(12) 0.0074(12)
C24 0.0202(15) 0.0062(13) 0.0286(16) -0.0009(12) 0.0064(13) 0.0028(12)
C25 0.0191(15) 0.0120(14) 0.0269(17) -0.0049(12) 0.0033(13) 0.0048(12)
C26 0.0261(18) 0.0290(18) 0.0307(18) -0.0002(14) 0.0122(14) 0.0070(15)
C27 0.0183(17) 0.0263(18) 0.046(2) -0.0090(16) -0.0029(15) 0.0040(14)
C28 0.0351(19) 0.0265(18) 0.0246(17) 0.0018(14) 0.0009(14) 0.0157(15)
C29 0.0339(19) 0.0136(15) 0.041(2) -0.0045(14) 0.0112(16) -0.0006(14)
C30 0.0297(19) 0.0296(18) 0.0333(19) -0.0163(15) -0.0001(15) 0.0029(16)
C31 0.0147(15) 0.0271(17) 0.0159(14) -0.0007(12) -0.0007(12) -0.0019(13)
C32 0.0182(15) 0.0219(16) 0.0162(14) -0.0007(12) -0.0035(12) -0.0030(13)
C33 0.0192(15) 0.0261(17) 0.0144(14) -0.0032(12) 0.0008(12) 0.0053(13)
C34 0.0153(15) 0.0258(16) 0.0151(14) 0.0054(12) -0.0013(11) -0.0024(13)
C35 0.0147(15) 0.0224(16) 0.0162(14) -0.0001(12) -0.0014(11) 0.0015(12)
C36 0.0198(17) 0.042(2) 0.0240(17) 0.0015(15) 0.0031(13) -0.0073(15)
C37 0.0321(19) 0.0235(17) 0.0306(18) -0.0038(14) -0.0103(15) -0.0060(15)
C38 0.0314(19) 0.041(2) 0.0204(16) -0.0044(15) 0.0029(14) 0.0090(17)
C39 0.0307(19) 0.038(2) 0.0301(18) 0.0148(16) 0.0023(15) -0.0033(16)
C40 0.0204(16) 0.0281(18) 0.0332(18) -0.0039(14) -0.0024(14) 0.0070(14)
C41 0.0267(18) 0.0221(17) 0.0238(16) -0.0010(14) -0.0047(14) 0.0019(15)
C42 0.0232(17) 0.0277(17) 0.0153(14) 0.0031(13) -0.0089(12) 0.0024(14)
C43 0.0326(19) 0.0294(19) 0.0174(15) 0.0009(13) -0.0068(13) -0.0038(15)
C44 0.047(2) 0.0299(19) 0.0265(18) -0.0054(15) -0.0151(17) 0.0048(17)
C45 0.048(2) 0.050(2) 0.0216(18) -0.0095(17) -0.0080(17) 0.015(2)
C46 0.036(2) 0.070(3) 0.0172(16) 0.0018(17) 0.0059(15) 0.004(2)
C47 0.033(2) 0.041(2) 0.0218(17) 0.0026(15) -0.0031(14) -0.0062(17)
C51 0.0184(15) 0.0140(15) 0.0182(15) -0.0011(11) 0.0005(12) -0.0019(12)
C52 0.0241(16) 0.0098(14) 0.0182(14) -0.0018(11) -0.0004(12) -0.0045(12)
C53 0.0247(17) 0.0231(17) 0.0278(17) 0.0050(13) 0.0037(13) 0.0028(14)
C54 0.040(2) 0.0316(19) 0.0286(18) 0.0132(15) -0.0056(16) 0.0020(17)
C55 0.050(2) 0.040(2) 0.0179(16) 0.0081(15) 0.0054(16) -0.0064(19)
C56 0.037(2) 0.035(2) 0.0247(17) -0.0011(15) 0.0104(15) -0.0010(17)
C57 0.0257(17) 0.0214(16) 0.0213(16) 0.0024(13) 0.0012(13) -0.0013(14)
C61 0.0210(16) 0.0109(14) 0.0216(16) -0.0020(12) 0.0021(13) 0.0031(12)
C62 0.0177(15) 0.0122(14) 0.0277(16) 0.0061(12) -0.0005(12) 0.0057(12)
C63 0.0281(18) 0.0235(18) 0.0365(19) 0.0108(15) -0.0084(15) 0.0021(15)
C64 0.0225(19) 0.032(2) 0.076(3) 0.017(2) -0.0131(19) -0.0018(16)
C65 0.0204(19) 0.036(2) 0.105(4) 0.029(2) 0.018(2) 0.0086(18)
C66 0.041(2) 0.033(2) 0.063(3) 0.012(2) 0.030(2) 0.0120(19)
C67 0.0341(19) 0.0227(17) 0.0307(18) 0.0014(14) 0.0134(15) 0.0095(15)
In1 0.01445(10) 0.01118(10) 0.01508(10) -0.00042(8) -0.00012(7) -0.00032(9)
N1 0.0127(11) 0.0122(12) 0.0184(12) -0.0003(10) 0.0064(9) -0.0015(10)
N12 0.0123(12) 0.0127(12) 0.0199(12) -0.0008(10) -0.0006(10) -0.0011(11)
N13 0.0147(13) 0.0123(13) 0.0194(13) 0.0002(10) 0.0045(10) 0.0026(11)
N23 0.0146(13) 0.0118(12) 0.0201(13) 0.0010(10) 0.0024(10) -0.0021(11)
Ti1 0.0131(3) 0.0095(2) 0.0206(3) 0.0000(2) 0.0032(2) -0.0020(2)
Ti2 0.0111(2) 0.0093(2) 0.0180(3) -0.00125(19) 0.0012(2) -0.0001(2)
Ti3 0.0119(2) 0.0134(3) 0.0144(2) 0.00076(19) 0.00196(19) -0.0007(2)

loop_
_atom_type_symbol
_atom_type_description
_atom_type_scat_dispersion_real
_atom_type_scat_dispersion_imag
_atom_type_scat_source
C C 0.0033 0.0016 'International Tables Vol C Tables 4.2.6.8 and 6.1.1.4'
H H 0 0 'International Tables Vol C Tables 4.2.6.8 and 6.1.1.4'
In In -0.7276 1.31 'International Tables Vol C Tables 4.2.6.8 and 6.1.1.4'
N N 0.0061 0.0033 'International Tables Vol C Tables 4.2.6.8 and 6.1.1.4'
Ti Ti 0.2776 0.4457 'International Tables Vol C Tables 4.2.6.8 and 6.1.1.4'

loop_
_exptl_crystal_face_index_h
_exptl_crystal_face_index_k
_exptl_crystal_face_index_l
_exptl_crystal_face_perp_dist
-1 -6 2 0.08
1 5 -2 0.204
-1 1 2 0.164
5 -4 -10 0.079
-3 1 -10 0.109
2 -1 7 0.152

loop_
_geom_angle_atom_site_label_1
_geom_angle_atom_site_label_2
_geom_angle_atom_site_label_3
_geom_angle
C15 C11 C12 106.8(3)
C15 C11 C16 124.6(4)
C12 C11 C16 128.5(4)
C15 C11 Ti1 73.51(17)
C12 C11 Ti1 70.49(19)
C16 C11 Ti1 124.4(2)
C13 C12 C11 108.2(3)
C13 C12 C17 125.0(5)
C11 C12 C17 126.8(5)
C13 C12 Ti1 72.48(19)
C11 C12 Ti1 74.59(19)
C17 C12 Ti1 120.3(2)
C14 C13 C12 107.8(3)
C14 C13 C18 124.6(4)
C12 C13 C18 127.5(4)
C14 C13 Ti1 74.32(18)
C12 C13 Ti1 72.43(19)
C18 C13 Ti1 121.5(2)
C15 C14 C13 108.5(3)
C15 C14 C19 125.2(3)
C13 C14 C19 126.2(3)
C15 C14 Ti1 74.11(16)
C13 C14 Ti1 71.26(17)
C19 C14 Ti1 122.8(2)
C14 C15 C11 108.7(3)
C14 C15 C20 127.1(3)
C11 C15 C20 124.1(3)
C14 C15 Ti1 71.91(16)
C11 C15 Ti1 72.39(18)
C20 C15 Ti1 123.7(2)
C25 C21 C22 107.7(3)
C25 C21 C26 125.5(3)
C22 C21 C26 126.8(3)
C25 C21 Ti2 72.44(16)
C22 C21 Ti2 74.09(16)
C26 C21 Ti2 121.3(2)
C23 C22 C21 107.9(3)
C23 C22 C27 124.5(3)
C21 C22 C27 127.5(3)
C23 C22 Ti2 73.73(16)
C21 C22 Ti2 70.92(16)
C27 C22 Ti2 124.4(2)
C22 C23 C24 108.4(3)
C22 C23 C28 124.3(3)
C24 C23 C28 127.1(3)
C22 C23 Ti2 72.09(16)
C24 C23 Ti2 71.79(16)
C28 C23 Ti2 126.2(2)
C23 C24 C25 107.6(3)
C23 C24 C29 127.1(3)
C25 C24 C29 125.2(3)
C23 C24 Ti2 73.89(16)
C25 C24 Ti2 71.10(16)
C29 C24 Ti2 123.4(2)
C21 C25 C24 108.4(3)
C21 C25 C30 125.8(3)
C24 C25 C30 125.7(3)
C21 C25 Ti2 72.62(16)
C24 C25 Ti2 73.99(16)
C30 C25 Ti2 122.5(2)
C35 C31 C32 108.6(3)
C35 C31 C36 126.7(3)
C32 C31 C36 124.6(3)
C35 C31 Ti3 72.90(16)
C32 C31 Ti3 72.47(16)
C36 C31 Ti3 123.1(2)
C31 C32 C33 107.2(3)
C31 C32 C37 125.3(3)
C33 C32 C37 127.2(3)
C31 C32 Ti3 72.88(16)
C33 C32 Ti3 71.28(16)
C37 C32 Ti3 126.0(2)
C34 C33 C32 108.4(3)
C34 C33 C38 124.5(3)
C32 C33 C38 126.9(3)
C34 C33 Ti3 72.97(16)
C32 C33 Ti3 73.86(16)
C38 C33 Ti3 122.6(2)
C33 C34 C35 107.8(3)
C33 C34 C39 125.9(3)
C35 C34 C39 126.1(3)
C33 C34 Ti3 72.10(16)
C35 C34 Ti3 73.71(16)
C39 C34 Ti3 123.4(2)
C31 C35 C34 107.9(3)
C31 C35 C40 126.1(3)
C34 C35 C40 125.8(3)
C31 C35 Ti3 72.84(16)
C34 C35 Ti3 71.53(16)
C40 C35 Ti3 124.8(2)
C42 C41 In1 108.5(2)
C47 C42 C43 116.7(3)
C47 C42 C41 121.4(3)
C43 C42 C41 121.8(3)
C44 C43 C42 122.2(3)
C45 C44 C43 120.0(4)
C46 C45 C44 119.5(3)
C45 C46 C47 120.9(3)
C42 C47 C46 120.7(3)
C52 C51 In1 112.33(19)
C53 C52 C57 116.7(3)
C53 C52 C51 122.0(3)
C57 C52 C51 121.3(3)
C54 C53 C52 121.7(3)
C55 C54 C53 120.6(3)
C54 C55 C56 118.8(3)
C57 C56 C55 120.8(3)
C56 C57 C52 121.4(3)
C62 C61 In1 110.32(19)
C67 C62 C63 117.1(3)
C67 C62 C61 121.3(3)
C63 C62 C61 121.5(3)
C64 C63 C62 121.9(4)
C63 C64 C65 119.9(4)
C64 C65 C66 119.4(4)
C67 C66 C65 120.4(4)
C66 C67 C62 121.2(4)
C51 In1 C61 112.75(12)
C51 In1 C41 113.31(12)
C61 In1 C41 112.23(12)
C51 In1 N12 107.54(10)
C61 In1 N12 110.71(10)
C41 In1 N12 99.38(11)
Ti2 N1 Ti1 95.69(10)
Ti2 N1 Ti3 93.77(10)
Ti1 N1 Ti3 93.65(10)
Ti2 N12 Ti1 90.28(10)
Ti2 N12 In1 116.87(11)
Ti1 N12 In1 119.58(12)
Ti1 N13 Ti3 94.17(12)
Ti2 N23 Ti3 94.06(12)
N13 Ti1 N1 86.60(10)
N13 Ti1 N12 106.64(11)
N1 Ti1 N12 86.58(10)
N13 Ti1 C12 137.52(14)
N1 Ti1 C12 101.76(11)
N12 Ti1 C12 115.31(14)
N13 Ti1 C13 102.67(13)
N1 Ti1 C13 108.83(11)
N12 Ti1 C13 147.61(12)
C12 Ti1 C13 35.09(14)
N13 Ti1 C14 89.95(11)
N1 Ti1 C14 140.68(10)
N12 Ti1 C14 131.55(10)
C12 Ti1 C14 57.44(11)
C13 Ti1 C14 34.42(11)
N13 Ti1 C11 144.89(11)
N1 Ti1 C11 125.98(12)
N12 Ti1 C11 89.80(12)
C12 Ti1 C11 34.92(14)
C13 Ti1 C11 57.97(13)
C14 Ti1 C11 57.11(11)
N13 Ti1 C15 111.33(11)
N1 Ti1 C15 158.54(10)
N12 Ti1 C15 98.79(10)
C12 Ti1 C15 57.13(11)
C13 Ti1 C15 57.07(11)
C14 Ti1 C15 33.98(10)
C11 Ti1 C15 34.10(11)
N13 Ti1 Ti3 43.65(8)
N1 Ti1 Ti3 43.37(7)
N12 Ti1 Ti3 94.32(8)
C12 Ti1 Ti3 134.26(11)
C13 Ti1 Ti3 116.62(9)
C14 Ti1 Ti3 125.65(7)
C11 Ti1 Ti3 168.05(10)
C15 Ti1 Ti3 154.62(7)
N13 Ti1 Ti2 94.85(8)
N1 Ti1 Ti2 42.02(7)
N12 Ti1 Ti2 44.84(7)
C12 Ti1 Ti2 119.25(9)
C13 Ti1 Ti2 145.24(9)
C14 Ti1 Ti2 174.78(8)
C11 Ti1 Ti2 117.75(8)
C15 Ti1 Ti2 141.28(7)
Ti3 Ti1 Ti2 59.551(18)
N23 Ti2 N1 86.73(10)
N23 Ti2 N12 105.17(11)
N1 Ti2 N12 86.89(10)
N23 Ti2 C21 131.78(11)
N1 Ti2 C21 98.15(10)
N12 Ti2 C21 122.94(11)
N23 Ti2 C25 98.47(11)
N1 Ti2 C25 110.20(10)
N12 Ti2 C25 151.62(11)
C21 Ti2 C25 34.94(10)
N23 Ti2 C24 91.22(11)
N1 Ti2 C24 144.22(10)
N12 Ti2 C24 127.81(10)
C21 Ti2 C24 58.01(10)
C25 Ti2 C24 34.91(10)
N23 Ti2 C22 148.52(11)
N1 Ti2 C22 119.35(10)
N12 Ti2 C22 94.29(10)
C21 Ti2 C22 34.99(10)
C25 Ti2 C22 57.78(10)
C24 Ti2 C22 57.37(10)
N23 Ti2 C23 117.23(11)
N1 Ti2 C23 153.27(10)
N12 Ti2 C23 97.14(10)
C21 Ti2 C23 57.58(10)
C25 Ti2 C23 57.44(10)
C24 Ti2 C23 34.32(10)
C22 Ti2 C23 34.18(10)
N23 Ti2 Ti3 43.54(8)
N1 Ti2 Ti3 43.45(7)
N12 Ti2 Ti3 94.50(8)
C21 Ti2 Ti3 127.09(8)
C25 Ti2 Ti3 113.56(8)
C24 Ti2 Ti3 127.62(8)
C22 Ti2 Ti3 160.02(8)
C23 Ti2 Ti3 160.02(8)
N23 Ti2 Ti1 93.99(8)
N1 Ti2 Ti1 42.29(7)
N12 Ti2 Ti1 44.88(7)
C21 Ti2 Ti1 121.40(8)
C25 Ti2 Ti1 149.10(8)
C24 Ti2 Ti1 172.10(8)
C22 Ti2 Ti1 117.02(7)
C23 Ti2 Ti1 137.89(7)
Ti3 Ti2 Ti1 59.718(18)
N1 Ti3 N23 84.92(10)
N1 Ti3 N13 84.75(10)
N23 Ti3 N13 107.50(11)
N1 Ti3 C33 109.15(10)
N23 Ti3 C33 112.83(11)
N13 Ti3 C33 138.12(11)
N1 Ti3 C34 114.98(10)
N23 Ti3 C34 144.79(11)
N13 Ti3 C34 103.21(11)
C33 Ti3 C34 34.93(11)
N1 Ti3 C32 132.05(10)
N23 Ti3 C32 87.02(11)
N13 Ti3 C32 142.24(11)
C33 Ti3 C32 34.86(10)
C34 Ti3 C32 57.92(10)
N1 Ti3 C31 166.15(10)
N23 Ti3 C31 96.25(11)
N13 Ti3 C31 107.88(11)
C33 Ti3 C31 57.67(10)
C34 Ti3 C31 57.53(10)
C32 Ti3 C31 34.65(10)
N1 Ti3 C35 145.19(10)
N23 Ti3 C35 129.58(11)
N13 Ti3 C35 87.95(11)
C33 Ti3 C35 57.76(10)
C34 Ti3 C35 34.75(10)
C32 Ti3 C35 57.52(10)
C31 Ti3 C35 34.26(10)
N1 Ti3 Ti2 42.78(7)
N23 Ti3 Ti2 42.40(8)
N13 Ti3 Ti2 94.69(8)
C33 Ti3 Ti2 122.72(8)
C34 Ti3 Ti2 150.29(8)
C32 Ti3 Ti2 117.59(8)
C31 Ti3 Ti2 138.02(8)
C35 Ti3 Ti2 171.97(8)
N1 Ti3 Ti1 42.98(7)
N23 Ti3 Ti1 93.97(8)
N13 Ti3 Ti1 42.18(8)
C33 Ti3 Ti1 140.82(8)
C34 Ti3 Ti1 120.61(8)
C32 Ti3 Ti1 174.66(8)
C31 Ti3 Ti1 150.05(8)
C35 Ti3 Ti1 124.77(8)
Ti2 Ti3 Ti1 60.731(19)

loop_
_geom_bond_atom_site_label_1
_geom_bond_atom_site_label_2
_geom_bond_distance
C11 C15 1.409(5)
C11 C12 1.423(6)
C11 C16 1.506(5)
C11 Ti1 2.396(3)
C12 C13 1.412(6)
C12 C17 1.519(5)
C12 Ti1 2.342(3)
C13 C14 1.399(4)
C13 C18 1.513(5)
C13 Ti1 2.343(3)
C14 C15 1.401(4)
C14 C19 1.514(4)
C14 Ti1 2.382(3)
C15 C20 1.506(5)
C15 Ti1 2.410(3)
C21 C25 1.414(4)
C21 C22 1.429(4)
C21 C26 1.504(4)
C21 Ti2 2.356(3)
C22 C23 1.415(4)
C22 C27 1.499(4)
C22 Ti2 2.397(3)
C23 C24 1.419(4)
C23 C28 1.508(4)
C23 Ti2 2.418(3)
C24 C25 1.423(4)
C24 C29 1.506(4)
C24 Ti2 2.391(3)
C25 C30 1.498(4)
C25 Ti2 2.353(3)
C31 C35 1.410(4)
C31 C32 1.424(4)
C31 C36 1.500(4)
C31 Ti3 2.394(3)
C32 C33 1.421(4)
C32 C37 1.497(4)
C32 Ti3 2.388(3)
C33 C34 1.417(4)
C33 C38 1.512(4)
C33 Ti3 2.355(3)
C34 C35 1.422(4)
C34 C39 1.508(4)
C34 Ti3 2.366(3)
C35 C40 1.501(4)
C35 Ti3 2.394(3)
C41 C42 1.486(4)
C41 In1 2.235(3)
C42 C47 1.390(5)
C42 C43 1.406(4)
C43 C44 1.383(5)
C44 C45 1.373(5)
C45 C46 1.372(6)
C46 C47 1.404(5)
C51 C52 1.485(4)
C51 In1 2.213(3)
C52 C53 1.399(4)
C52 C57 1.404(4)
C53 C54 1.393(4)
C54 C55 1.376(5)
C55 C56 1.391(5)
C56 C57 1.386(4)
C61 C62 1.483(4)
C61 In1 2.221(3)
C62 C67 1.401(4)
C62 C63 1.402(4)
C63 C64 1.378(5)
C64 C65 1.392(6)
C65 C66 1.385(6)
C66 C67 1.387(5)
In1 N12 2.296(2)
N1 Ti2 1.912(2)
N1 Ti1 1.922(2)
N1 Ti3 1.936(2)
N12 Ti2 2.004(3)
N12 Ti1 2.005(3)
N13 Ti1 1.894(3)
N13 Ti3 1.947(3)
N23 Ti2 1.898(3)
N23 Ti3 1.939(3)
Ti1 Ti3 2.8131(8)
Ti1 Ti2 2.8417(7)
Ti2 Ti3 2.8083(8)
